data_7060832
loop_
_publ_author_name
'Mason, Helen E.'
'Musselle-Sexton, Jake R. C.'
'Howard, Judith A. K.'
'Probert, Michael R.'
'Sparkes, Hazel A.'

_publ_section_title
;
 Structural studies into the spin crossover behaviour of Fe(abpt)2(NCS)2
 polymorphs B and D
;
_journal_issue 31
_journal_name_full 'New Journal of Chemistry'
_journal_page_first 14014
_journal_page_last 14023
_journal_paper_doi 10.1039/D1NJ02607K
_journal_volume 45
_journal_year 2021
_chemical_formula_moiety '2(C13 H10 Fe0.5 N7 S)'
_chemical_formula_sum 'C26 H20 Fe N14 S2'
_chemical_formula_weight 648.53
_space_group_crystal_system monoclinic
_space_group_IT_number 14
_space_group_name_Hall '-P 2ybc'
_space_group_name_H-M_alt 'P 1 21/c 1'
_atom_sites_solution_hydrogens mixed
_atom_sites_solution_primary direct
_audit_creation_date 2020-01-21
_audit_creation_method
;
Olex2 1.3
(compiled Nov 21 2019 18:26:39 for OlexSys, GUI svn.r6003)
;
_audit_update_record
;
2021-05-27 deposited with the CCDC.	2021-07-12 downloaded from the CCDC.
;
_cell_angle_alpha 90
_cell_angle_beta 106.8010(10)
_cell_angle_gamma 90
_cell_formula_units_Z 4
_cell_length_a 10.7881(3)
_cell_length_b 15.9005(5)
_cell_length_c 17.3637(5)
_cell_measurement_reflns_used 8448
_cell_measurement_temperature 225(2)
_cell_measurement_theta_max 28.27
_cell_measurement_theta_min 2.35
_cell_volume 2851.36(15)
_computing_molecular_graphics 'Olex2 1.3 (Dolomanov et al., 2009)'
_computing_publication_material 'Olex2 1.3 (Dolomanov et al., 2009)'
_computing_structure_refinement 'SHELXL 2017/1 (Sheldrick, 2015)'
_computing_structure_solution 'SHELXS  (Sheldrick, 2008)'
_diffrn_ambient_temperature 225(2)
_diffrn_detector 'CCD area detector'
_diffrn_detector_area_resol_mean 7.9
_diffrn_detector_type 'Bruker SMART CCD 1K area detector'
_diffrn_measured_fraction_theta_full 0.999
_diffrn_measured_fraction_theta_max 0.999
_diffrn_measurement_device 'three-circle diffractometer'
_diffrn_measurement_device_type 'Bruker SMART CCD 1K area detector'
_diffrn_measurement_method 'phi and omega scans'
_diffrn_radiation_monochromator graphite
_diffrn_radiation_probe x-ray
_diffrn_radiation_type MoK\a
_diffrn_radiation_wavelength 0.71073
_diffrn_reflns_av_R_equivalents 0.0291
_diffrn_reflns_av_unetI/netI 0.0311
_diffrn_reflns_Laue_measured_fraction_full 0.999
_diffrn_reflns_Laue_measured_fraction_max 0.999
_diffrn_reflns_limit_h_max 13
_diffrn_reflns_limit_h_min -13
_diffrn_reflns_limit_k_max 19
_diffrn_reflns_limit_k_min -19
_diffrn_reflns_limit_l_max 21
_diffrn_reflns_limit_l_min -17
_diffrn_reflns_number 17075
_diffrn_reflns_point_group_measured_fraction_full 0.999
_diffrn_reflns_point_group_measured_fraction_max 0.999
_diffrn_reflns_theta_full 26.000
_diffrn_reflns_theta_max 26.370
_diffrn_reflns_theta_min 1.772
_diffrn_source 'sealed X-ray tube'
_diffrn_source_current 35.0
_diffrn_source_power 1.75
_diffrn_source_target Mo
_diffrn_source_voltage 50.0
_exptl_absorpt_coefficient_mu 0.721
_exptl_absorpt_correction_T_max 0.8934
_exptl_absorpt_correction_T_min 0.7613
_exptl_absorpt_correction_type multi-scan
_exptl_absorpt_process_details 'SADABS-2008/1 (Bruker,2008) was used for absorption correction.'
_exptl_crystal_colour red
_exptl_crystal_colour_primary red
_exptl_crystal_density_diffrn 1.511
_exptl_crystal_description block
_exptl_crystal_F_000 1328
_exptl_crystal_size_max 0.4
_exptl_crystal_size_mid 0.24
_exptl_crystal_size_min 0.16
_refine_diff_density_max 0.235
_refine_diff_density_min -0.302
_refine_diff_density_rms 0.045
_refine_ls_extinction_method none
_refine_ls_goodness_of_fit_ref 1.013
_refine_ls_hydrogen_treatment mixed
_refine_ls_matrix_type full
_refine_ls_number_parameters 407
_refine_ls_number_reflns 5818
_refine_ls_number_restraints 1
_refine_ls_restrained_S_all 1.014
_refine_ls_R_factor_all 0.0453
_refine_ls_R_factor_gt 0.0328
_refine_ls_shift/su_max 0.000
_refine_ls_shift/su_mean 0.000
_refine_ls_structure_factor_coef Fsqd
_refine_ls_weighting_details 'w=1/[\s^2^(Fo^2^)+(0.0346P)^2^+0.9803P] where P=(Fo^2^+2Fc^2^)/3'
_refine_ls_weighting_scheme calc
_refine_ls_wR_factor_gt 0.0756
_refine_ls_wR_factor_ref 0.0812
_reflns_Friedel_coverage 0.000
_reflns_number_gt 4678
_reflns_number_total 5818
_reflns_threshold_expression 'I > 2\s(I)'
_cod_data_source_file d1nj02607k2.cif
_cod_data_source_block D_225K
_cod_depositor_comments 'Adding full bibliography for 7060820--7060846.cif.'
_cod_database_code 7060832
_shelx_shelxl_version_number 2017/1
_shelx_space_group_comment
;
The symmetry employed for this shelxl refinement is uniquely defined
by the following loop, which should always be used as a source of
symmetry information in preference to the above space-group names.
They are only intended as comments.
;
_shelx_estimated_absorpt_t_max 0.893
_shelx_estimated_absorpt_t_min 0.761
_olex2_refinement_description
;
1. Fixed Uiso
 At 1.2 times of:
  All C(H) groups, All N(H,H) groups
2. Restrained distances
 S2A-C14 \\sim S2-C14
 with sigma of 0.01
3. Uiso/Uaniso restraints and constraints
Uanis(S2) = Uanis(S2A)
4. Others
 Sof(S2A)=1-FVAR(1)
 Sof(S2)=FVAR(1)
5.a Aromatic/amide H refined with riding coordinates:
 C2(H2), C3(H3), C4(H4), C5(H5), C10(H10), C11(H11), C12(H12), C13(H13),
 C15(H15), C16(H16), C17(H17), C18(H18), C23(H23), C24(H24), C25(H25), C26(H26)
;
_olex2_submission_special_instructions 'No special instructions were received'

loop_
_space_group_symop_operation_xyz
'x, y, z'
'-x, y+1/2, -z+1/2'
'-x, -y, -z'
'x, -y-1/2, z-1/2'

loop_
_atom_site_label
_atom_site_type_symbol
_atom_site_fract_x
_atom_site_fract_y
_atom_site_fract_z
_atom_site_U_iso_or_equiv
_atom_site_adp_type
_atom_site_occupancy
_atom_site_site_symmetry_order
_atom_site_calc_flag
_atom_site_refinement_flags_posn
_atom_site_refinement_flags_adp
_atom_site_refinement_flags_occupancy
_atom_site_disorder_assembly
_atom_site_disorder_group
Fe1 Fe 0.000000 0.500000 0.000000 0.02732(10) Uani 1 2 d S . P . .
Fe2 Fe 0.000000 0.500000 0.500000 0.02779(10) Uani 1 2 d S . P . .
S1 S -0.16804(5) 0.43163(3) 0.22481(3) 0.03939(13) Uani 1 1 d . . . . .
S2 S 0.44133(16) 0.5558(3) 0.67136(12) 0.0543(6) Uani 0.772(10) 1 d D . P A 1
N1 N -0.05220(17) 0.46291(11) 0.10351(10) 0.0410(4) Uani 1 1 d . . . . .
N2 N 0.13064(14) 0.59820(9) 0.07071(9) 0.0291(3) Uani 1 1 d . . . . .
N3 N 0.18632(14) 0.44042(10) 0.04118(10) 0.0330(4) Uani 1 1 d . . . . .
N4 N 0.23677(15) 0.36574(10) 0.02423(10) 0.0361(4) Uani 1 1 d . . . . .
N5 N 0.39633(14) 0.45056(10) 0.08457(9) 0.0318(4) Uani 1 1 d . . . . .
N6 N 0.52093(17) 0.48492(12) 0.12095(13) 0.0444(5) Uani 1 1 d . . . . .
H6A H 0.538(2) 0.4720(15) 0.1734(15) 0.053 Uiso 1 1 d . U . . .
H6B H 0.574(2) 0.4511(15) 0.1007(14) 0.053 Uiso 1 1 d . U . . .
N7 N 0.57507(16) 0.33421(12) 0.04664(11) 0.0464(5) Uani 1 1 d . . . . .
N8 N 0.19030(17) 0.52684(11) 0.57364(10) 0.0416(4) Uani 1 1 d . . . . .
N9 N 0.01461(15) 0.60191(9) 0.41958(9) 0.0316(3) Uani 1 1 d . . . . .
N10 N 0.08501(15) 0.44205(9) 0.41602(9) 0.0312(3) Uani 1 1 d . . . . .
N11 N 0.12828(15) 0.36330(9) 0.40309(9) 0.0333(4) Uani 1 1 d . . . . .
N12 N 0.17196(14) 0.45268(9) 0.31790(9) 0.0289(3) Uani 1 1 d . . . . .
N13 N 0.2131(2) 0.48979(12) 0.25528(12) 0.0434(5) Uani 1 1 d . . . . .
H13A H 0.271(2) 0.4611(16) 0.2493(14) 0.052 Uiso 1 1 d . U . . .
H13B H 0.149(2) 0.4779(14) 0.2077(15) 0.052 Uiso 1 1 d . U . . .
N14 N 0.29404(16) 0.31826(11) 0.25346(10) 0.0400(4) Uani 1 1 d . . . . .
C1 C -0.10193(18) 0.44969(11) 0.15342(11) 0.0312(4) Uani 1 1 d . . . . .
C2 C 0.0946(2) 0.67505(12) 0.08678(12) 0.0357(4) Uani 1 1 d . . . . .
H2 H 0.006385 0.689301 0.068298 0.043 Uiso 1 1 calc R U . . .
C3 C 0.1808(2) 0.73452(13) 0.12925(13) 0.0438(5) Uani 1 1 d . . . . .
H3 H 0.152198 0.788277 0.138899 0.053 Uiso 1 1 calc R U . . .
C4 C 0.3093(2) 0.71307(14) 0.15701(15) 0.0518(6) Uani 1 1 d . . . . .
H4 H 0.370124 0.752239 0.186246 0.062 Uiso 1 1 calc R U . . .
C5 C 0.3490(2) 0.63368(13) 0.14183(13) 0.0450(5) Uani 1 1 d . . . . .
H5 H 0.436614 0.618049 0.160863 0.054 Uiso 1 1 calc R U . . .
C6 C 0.25740(17) 0.57778(12) 0.09815(11) 0.0305(4) Uani 1 1 d . . . . .
C7 C 0.28264(17) 0.49132(11) 0.07648(11) 0.0292(4) Uani 1 1 d . . . . .
C8 C 0.36367(18) 0.37308(12) 0.05092(11) 0.0326(4) Uani 1 1 d . . . . .
C9 C 0.45493(19) 0.30782(13) 0.04203(11) 0.0372(5) Uani 1 1 d . . . . .
C10 C 0.6589(2) 0.27620(18) 0.03715(14) 0.0572(7) Uani 1 1 d . . . . .
H10 H 0.743951 0.293186 0.041074 0.069 Uiso 1 1 calc R U . . .
C11 C 0.6273(3) 0.19333(19) 0.02202(14) 0.0640(8) Uani 1 1 d . . . . .
H11 H 0.689279 0.154914 0.014863 0.077 Uiso 1 1 calc R U . . .
C12 C 0.5038(3) 0.16664(17) 0.01734(15) 0.0644(7) Uani 1 1 d . . . . .
H12 H 0.480468 0.109848 0.007387 0.077 Uiso 1 1 calc R U . . .
C13 C 0.4147(2) 0.22530(15) 0.02763(14) 0.0505(6) Uani 1 1 d . . . . .
H13 H 0.329563 0.209404 0.024891 0.061 Uiso 1 1 calc R U . . .
C14 C 0.2956(2) 0.53509(13) 0.61354(12) 0.0368(4) Uani 1 1 d D . . . .
C15 C -0.02651(19) 0.68022(12) 0.42381(12) 0.0375(5) Uani 1 1 d . . . . .
H15 H -0.068269 0.692880 0.462991 0.045 Uiso 1 1 calc R U . . .
C16 C -0.0106(2) 0.74369(12) 0.37325(14) 0.0428(5) Uani 1 1 d . . . . .
H16 H -0.040173 0.798481 0.378114 0.051 Uiso 1 1 calc R U . . .
C17 C 0.0494(2) 0.72481(13) 0.31585(14) 0.0452(5) Uani 1 1 d . . . . .
H17 H 0.061596 0.766925 0.280742 0.054 Uiso 1 1 calc R U . . .
C18 C 0.0919(2) 0.64393(12) 0.30954(12) 0.0398(5) Uani 1 1 d . . . . .
H18 H 0.132906 0.630185 0.270224 0.048 Uiso 1 1 calc R U . . .
C19 C 0.07296(17) 0.58358(11) 0.36236(11) 0.0300(4) Uani 1 1 d . . . . .
C20 C 0.11166(17) 0.49509(11) 0.36453(11) 0.0290(4) Uani 1 1 d . . . . .
C21 C 0.18068(17) 0.37094(11) 0.34347(11) 0.0298(4) Uani 1 1 d . . . . .
C22 C 0.23592(17) 0.30056(12) 0.31009(11) 0.0310(4) Uani 1 1 d . . . . .
C23 C 0.3396(2) 0.25255(15) 0.22153(14) 0.0522(6) Uani 1 1 d . . . . .
H23 H 0.381445 0.263527 0.182042 0.063 Uiso 1 1 calc R U . . .
C24 C 0.3290(2) 0.17046(15) 0.24271(14) 0.0496(6) Uani 1 1 d . . . . .
H24 H 0.360494 0.126630 0.217217 0.060 Uiso 1 1 calc R U . . .
C25 C 0.2714(2) 0.15355(14) 0.30213(15) 0.0504(6) Uani 1 1 d . . . . .
H25 H 0.263875 0.097960 0.318628 0.061 Uiso 1 1 calc R U . . .
C26 C 0.2251(2) 0.21964(13) 0.33690(13) 0.0413(5) Uani 1 1 d . . . . .
H26 H 0.186625 0.209992 0.378255 0.050 Uiso 1 1 calc R U . . .
S2A S 0.4527(5) 0.5266(6) 0.6604(4) 0.0543(6) Uani 0.228(10) 1 d D . P A 2

loop_
_atom_site_aniso_label
_atom_site_aniso_U_11
_atom_site_aniso_U_22
_atom_site_aniso_U_33
_atom_site_aniso_U_23
_atom_site_aniso_U_13
_atom_site_aniso_U_12
Fe1 0.02253(19) 0.0285(2) 0.0312(2) -0.00182(15) 0.00821(15) 0.00183(15)
Fe2 0.0304(2) 0.02509(19) 0.0279(2) 0.00074(15) 0.00852(15) -0.00009(15)
S1 0.0405(3) 0.0428(3) 0.0385(3) 0.0043(2) 0.0172(2) 0.0042(2)
S2 0.0318(4) 0.0699(14) 0.0563(6) 0.0095(8) 0.0046(4) -0.0051(6)
N1 0.0445(10) 0.0423(10) 0.0403(10) -0.0008(8) 0.0186(8) -0.0004(8)
N2 0.0279(8) 0.0291(8) 0.0312(8) -0.0003(6) 0.0101(6) 0.0022(6)
N3 0.0255(8) 0.0311(8) 0.0407(9) -0.0062(7) 0.0070(7) 0.0028(7)
N4 0.0303(9) 0.0324(9) 0.0443(10) -0.0084(7) 0.0086(7) 0.0056(7)
N5 0.0223(8) 0.0354(9) 0.0354(9) -0.0014(7) 0.0047(6) 0.0029(6)
N6 0.0229(9) 0.0483(11) 0.0549(12) -0.0037(9) 0.0001(8) 0.0000(7)
N7 0.0321(10) 0.0644(12) 0.0422(10) 0.0010(9) 0.0098(8) 0.0158(9)
N8 0.0369(10) 0.0477(10) 0.0384(10) 0.0013(8) 0.0081(8) -0.0035(8)
N9 0.0315(9) 0.0261(8) 0.0350(9) -0.0004(7) 0.0059(7) -0.0003(7)
N10 0.0375(9) 0.0238(8) 0.0328(9) 0.0022(6) 0.0108(7) 0.0014(7)
N11 0.0390(9) 0.0270(8) 0.0359(9) 0.0021(7) 0.0141(7) 0.0026(7)
N12 0.0274(8) 0.0296(8) 0.0294(8) 0.0048(6) 0.0080(6) -0.0010(6)
N13 0.0457(11) 0.0489(12) 0.0412(10) 0.0157(9) 0.0213(9) 0.0077(9)
N14 0.0421(10) 0.0425(10) 0.0378(9) -0.0008(8) 0.0152(8) 0.0046(8)
C1 0.0298(10) 0.0265(10) 0.0343(10) -0.0037(8) 0.0044(8) 0.0007(8)
C2 0.0400(11) 0.0315(11) 0.0387(11) -0.0003(8) 0.0164(9) 0.0039(8)
C3 0.0529(14) 0.0311(11) 0.0496(13) -0.0071(9) 0.0183(11) 0.0002(9)
C4 0.0519(14) 0.0384(12) 0.0599(15) -0.0156(11) 0.0079(11) -0.0105(10)
C5 0.0341(11) 0.0416(12) 0.0544(14) -0.0072(10) 0.0051(10) -0.0033(9)
C6 0.0291(10) 0.0310(10) 0.0314(10) 0.0004(8) 0.0086(8) -0.0004(8)
C7 0.0245(9) 0.0328(10) 0.0290(10) 0.0012(8) 0.0056(7) 0.0008(7)
C8 0.0284(10) 0.0356(10) 0.0322(10) -0.0017(8) 0.0064(8) 0.0057(8)
C9 0.0332(11) 0.0467(12) 0.0291(10) -0.0029(9) 0.0047(8) 0.0136(9)
C10 0.0397(13) 0.0800(19) 0.0515(14) -0.0012(13) 0.0128(11) 0.0250(12)
C11 0.0553(16) 0.082(2) 0.0492(15) -0.0071(13) 0.0065(12) 0.0406(14)
C12 0.0695(19) 0.0545(15) 0.0609(16) -0.0182(12) 0.0056(13) 0.0255(13)
C13 0.0456(13) 0.0498(13) 0.0524(14) -0.0116(11) 0.0082(11) 0.0141(11)
C14 0.0393(12) 0.0356(11) 0.0381(11) 0.0074(9) 0.0151(9) -0.0015(9)
C15 0.0350(11) 0.0292(10) 0.0443(12) -0.0036(9) 0.0051(9) -0.0005(8)
C16 0.0409(12) 0.0245(10) 0.0541(14) 0.0012(9) -0.0005(10) 0.0008(8)
C17 0.0473(13) 0.0310(11) 0.0516(13) 0.0112(10) 0.0050(10) -0.0061(9)
C18 0.0443(12) 0.0337(11) 0.0405(12) 0.0075(9) 0.0109(9) -0.0048(9)
C19 0.0280(9) 0.0254(9) 0.0330(10) 0.0019(8) 0.0032(8) -0.0024(7)
C20 0.0287(9) 0.0294(10) 0.0263(9) 0.0018(7) 0.0040(7) -0.0026(8)
C21 0.0287(10) 0.0296(10) 0.0293(10) 0.0017(8) 0.0055(8) -0.0008(8)
C22 0.0255(9) 0.0335(10) 0.0303(10) -0.0024(8) 0.0024(8) 0.0009(8)
C23 0.0566(15) 0.0604(16) 0.0429(13) -0.0023(11) 0.0194(11) 0.0171(12)
C24 0.0465(13) 0.0484(14) 0.0477(13) -0.0106(11) 0.0036(10) 0.0170(11)
C25 0.0486(14) 0.0338(12) 0.0644(16) -0.0004(10) 0.0091(12) 0.0084(10)
C26 0.0404(12) 0.0363(11) 0.0477(13) 0.0043(9) 0.0132(10) 0.0053(9)
S2A 0.0318(4) 0.0699(14) 0.0563(6) 0.0095(8) 0.0046(4) -0.0051(6)

loop_
_atom_type_symbol
_atom_type_description
_atom_type_scat_dispersion_real
_atom_type_scat_dispersion_imag
_atom_type_scat_source
C C 0.0033 0.0016 'International Tables Vol C Tables 4.2.6.8 and 6.1.1.4'
H H 0.0000 0.0000 'International Tables Vol C Tables 4.2.6.8 and 6.1.1.4'
Fe Fe 0.3463 0.8444 'International Tables Vol C Tables 4.2.6.8 and 6.1.1.4'
N N 0.0061 0.0033 'International Tables Vol C Tables 4.2.6.8 and 6.1.1.4'
S S 0.1246 0.1234 'International Tables Vol C Tables 4.2.6.8 and 6.1.1.4'

loop_
_geom_angle_atom_site_label_1
_geom_angle_atom_site_label_2
_geom_angle_atom_site_label_3
_geom_angle
_geom_angle_site_symmetry_1
_geom_angle_site_symmetry_3
_geom_angle_publ_flag
N1 Fe1 N1 180.0 3_565 . ?
N1 Fe1 N2 89.51(6) . 3_565 ?
N1 Fe1 N2 89.51(6) 3_565 . ?
N1 Fe1 N2 90.49(6) 3_565 3_565 ?
N1 Fe1 N2 90.49(6) . . ?
N1 Fe1 N3 92.72(6) 3_565 3_565 ?
N1 Fe1 N3 92.72(6) . . ?
N1 Fe1 N3 87.28(6) 3_565 . ?
N1 Fe1 N3 87.28(6) . 3_565 ?
N2 Fe1 N2 180.00(5) 3_565 . ?
N3 Fe1 N2 104.90(5) 3_565 . ?
N3 Fe1 N2 75.10(5) 3_565 3_565 ?
N3 Fe1 N2 104.90(5) . 3_565 ?
N3 Fe1 N2 75.10(5) . . ?
N3 Fe1 N3 180.0 3_565 . ?
N8 Fe2 N8 180.00(9) 3_566 . ?
N8 Fe2 N9 90.00(6) . 3_566 ?
N8 Fe2 N9 90.00(6) 3_566 . ?
N8 Fe2 N9 90.00(6) 3_566 3_566 ?
N8 Fe2 N9 90.00(6) . . ?
N8 Fe2 N10 91.91(6) . 3_566 ?
N8 Fe2 N10 91.91(6) 3_566 . ?
N8 Fe2 N10 88.09(6) . . ?
N8 Fe2 N10 88.09(6) 3_566 3_566 ?
N9 Fe2 N9 180.0 . 3_566 ?
N10 Fe2 N9 103.97(6) 3_566 . ?
N10 Fe2 N9 76.03(6) . . ?
N10 Fe2 N9 76.03(6) 3_566 3_566 ?
N10 Fe2 N9 103.97(6) . 3_566 ?
N10 Fe2 N10 180.0 3_566 . ?
C1 N1 Fe1 167.59(17) . . ?
C2 N2 Fe1 125.60(13) . . ?
C2 N2 C6 118.17(16) . . ?
C6 N2 Fe1 116.23(12) . . ?
N4 N3 Fe1 134.47(12) . . ?
C7 N3 Fe1 114.79(12) . . ?
C7 N3 N4 108.79(15) . . ?
C8 N4 N3 106.50(15) . . ?
C7 N5 N6 124.98(16) . . ?
C7 N5 C8 105.82(15) . . ?
C8 N5 N6 129.19(16) . . ?
N5 N6 H6A 104.7(15) . . ?
N5 N6 H6B 102.4(14) . . ?
H6A N6 H6B 106(2) . . ?
C10 N7 C9 117.0(2) . . ?
C14 N8 Fe2 174.90(18) . . ?
C15 N9 Fe2 125.07(13) . . ?
C15 N9 C19 118.39(16) . . ?
C19 N9 Fe2 116.53(12) . . ?
N11 N10 Fe2 137.21(11) . . ?
C20 N10 Fe2 113.96(12) . . ?
C20 N10 N11 108.68(15) . . ?
C21 N11 N10 106.63(14) . . ?
C20 N12 N13 124.21(15) . . ?
C20 N12 C21 106.18(14) . . ?
C21 N12 N13 129.60(16) . . ?
N12 N13 H13A 106.9(17) . . ?
N12 N13 H13B 106.4(15) . . ?
H13A N13 H13B 100(2) . . ?
C22 N14 C23 116.41(19) . . ?
N1 C1 S1 178.60(18) . . ?
N2 C2 H2 118.4 . . ?
N2 C2 C3 123.12(19) . . ?
C3 C2 H2 118.4 . . ?
C2 C3 H3 120.9 . . ?
C4 C3 C2 118.24(19) . . ?
C4 C3 H3 120.9 . . ?
C3 C4 H4 120.1 . . ?
C3 C4 C5 119.8(2) . . ?
C5 C4 H4 120.1 . . ?
C4 C5 H5 120.7 . . ?
C6 C5 C4 118.7(2) . . ?
C6 C5 H5 120.7 . . ?
N2 C6 C5 121.97(18) . . ?
N2 C6 C7 112.18(15) . . ?
C5 C6 C7 125.85(17) . . ?
N3 C7 N5 108.76(16) . . ?
N3 C7 C6 120.84(16) . . ?
N5 C7 C6 130.37(16) . . ?
N4 C8 N5 110.11(16) . . ?
N4 C8 C9 124.08(18) . . ?
N5 C8 C9 125.77(17) . . ?
N7 C9 C8 115.96(19) . . ?
N7 C9 C13 123.72(19) . . ?
C13 C9 C8 120.29(19) . . ?
N7 C10 H10 118.3 . . ?
N7 C10 C11 123.3(2) . . ?
C11 C10 H10 118.3 . . ?
C10 C11 H11 120.3 . . ?
C10 C11 C12 119.4(2) . . ?
C12 C11 H11 120.3 . . ?
C11 C12 H12 120.7 . . ?
C11 C12 C13 118.7(3) . . ?
C13 C12 H12 120.7 . . ?
C9 C13 C12 117.9(2) . . ?
C9 C13 H13 121.1 . . ?
C12 C13 H13 121.1 . . ?
N8 C14 S2 174.7(3) . . ?
N8 C14 S2A 166.6(4) . . ?
N9 C15 H15 118.5 . . ?
N9 C15 C16 123.0(2) . . ?
C16 C15 H15 118.5 . . ?
C15 C16 H16 120.8 . . ?
C17 C16 C15 118.32(19) . . ?
C17 C16 H16 120.8 . . ?
C16 C17 H17 120.0 . . ?
C16 C17 C18 120.0(2) . . ?
C18 C17 H17 120.0 . . ?
C17 C18 H18 120.7 . . ?
C17 C18 C19 118.5(2) . . ?
C19 C18 H18 120.7 . . ?
N9 C19 C18 121.81(17) . . ?
N9 C19 C20 112.19(15) . . ?
C18 C19 C20 126.00(18) . . ?
N10 C20 N12 108.83(15) . . ?
N10 C20 C19 120.99(16) . . ?
N12 C20 C19 130.14(16) . . ?
N11 C21 N12 109.69(16) . . ?
N11 C21 C22 123.75(16) . . ?
N12 C21 C22 126.54(16) . . ?
N14 C22 C21 117.42(17) . . ?
N14 C22 C26 123.00(18) . . ?
C26 C22 C21 119.58(17) . . ?
N14 C23 H23 117.9 . . ?
N14 C23 C24 124.3(2) . . ?
C24 C23 H23 117.9 . . ?
C23 C24 H24 120.7 . . ?
C23 C24 C25 118.6(2) . . ?
C25 C24 H24 120.7 . . ?
C24 C25 H25 120.7 . . ?
C26 C25 C24 118.7(2) . . ?
C26 C25 H25 120.7 . . ?
C22 C26 H26 120.5 . . ?
C25 C26 C22 119.0(2) . . ?
C25 C26 H26 120.5 . . ?

loop_
_geom_bond_atom_site_label_1
_geom_bond_atom_site_label_2
_geom_bond_distance
_geom_bond_site_symmetry_2
_geom_bond_publ_flag
Fe1 N1 2.1166(17) 3_565 ?
Fe1 N1 2.1167(17) . ?
Fe1 N2 2.2207(15) 3_565 ?
Fe1 N2 2.2207(15) . ?
Fe1 N3 2.1490(15) 3_565 ?
Fe1 N3 2.1490(15) . ?
Fe2 N8 2.1247(18) 3_566 ?
Fe2 N8 2.1247(18) . ?
Fe2 N9 2.1744(15) 3_566 ?
Fe2 N9 2.1743(15) . ?
Fe2 N10 2.1424(15) . ?
Fe2 N10 2.1424(15) 3_566 ?
S1 C1 1.624(2) . ?
S2 C14 1.636(2) . ?
N1 C1 1.163(2) . ?
N2 C2 1.336(2) . ?
N2 C6 1.351(2) . ?
N3 N4 1.373(2) . ?
N3 C7 1.320(2) . ?
N4 C8 1.318(2) . ?
N5 N6 1.419(2) . ?
N5 C7 1.358(2) . ?
N5 C8 1.365(2) . ?
N6 H6A 0.90(2) . ?
N6 H6B 0.92(2) . ?
N7 C9 1.342(3) . ?
N7 C10 1.335(3) . ?
N8 C14 1.154(3) . ?
N9 C15 1.331(2) . ?
N9 C19 1.353(2) . ?
N10 N11 1.377(2) . ?
N10 C20 1.320(2) . ?
N11 C21 1.321(2) . ?
N12 N13 1.417(2) . ?
N12 C20 1.356(2) . ?
N12 C21 1.368(2) . ?
N13 H13A 0.80(2) . ?
N13 H13B 0.93(2) . ?
N14 C22 1.340(2) . ?
N14 C23 1.341(3) . ?
C2 H2 0.9400 . ?
C2 C3 1.380(3) . ?
C3 H3 0.9400 . ?
C3 C4 1.373(3) . ?
C4 H4 0.9400 . ?
C4 C5 1.383(3) . ?
C5 H5 0.9400 . ?
C5 C6 1.382(3) . ?
C6 C7 1.471(2) . ?
C8 C9 1.469(3) . ?
C9 C13 1.382(3) . ?
C10 H10 0.9400 . ?
C10 C11 1.367(4) . ?
C11 H11 0.9400 . ?
C11 C12 1.378(4) . ?
C12 H12 0.9400 . ?
C12 C13 1.388(3) . ?
C13 H13 0.9400 . ?
C14 S2A 1.661(5) . ?
C15 H15 0.9400 . ?
C15 C16 1.380(3) . ?
C16 H16 0.9400 . ?
C16 C17 1.369(3) . ?
C17 H17 0.9400 . ?
C17 C18 1.380(3) . ?
C18 H18 0.9400 . ?
C18 C19 1.383(3) . ?
C19 C20 1.465(2) . ?
C21 C22 1.464(3) . ?
C22 C26 1.385(3) . ?
C23 H23 0.9400 . ?
C23 C24 1.370(3) . ?
C24 H24 0.9400 . ?
C24 C25 1.376(3) . ?
C25 H25 0.9400 . ?
C25 C26 1.376(3) . ?
C26 H26 0.9400 . ?

loop_
_geom_hbond_atom_site_label_D
_geom_hbond_atom_site_label_H
_geom_hbond_atom_site_label_A
_geom_hbond_distance_DH
_geom_hbond_distance_HA
_geom_hbond_distance_DA
_geom_hbond_angle_DHA
_geom_hbond_site_symmetry_A
_geom_hbond_publ_flag
N6 H6A S2 0.90(2) 2.68(2) 3.569(3) 172(2) 3_666 yes
N6 H6B S1 0.92(2) 3.01(2) 3.4250(18) 109.4(16) 1_655 yes
N6 H6B N7 0.92(2) 2.08(2) 2.861(3) 141(2) . yes
N13 H13A N14 0.80(2) 2.28(2) 2.867(3) 130(2) . yes

loop_
_geom_torsion_atom_site_label_1
_geom_torsion_atom_site_label_2
_geom_torsion_atom_site_label_3
_geom_torsion_atom_site_label_4
_geom_torsion
_geom_torsion_site_symmetry_1
_geom_torsion_site_symmetry_2
_geom_torsion_site_symmetry_3
_geom_torsion_site_symmetry_4
_geom_torsion_publ_flag
Fe1 N2 C2 C3 -178.12(15) . . . . ?
Fe1 N2 C6 C5 178.99(15) . . . . ?
Fe1 N2 C6 C7 -1.48(19) . . . . ?
Fe1 N3 N4 C8 163.45(14) . . . . ?
Fe1 N3 C7 N5 -167.68(11) . . . . ?
Fe1 N3 C7 C6 10.6(2) . . . . ?
Fe2 N9 C15 C16 177.41(15) . . . . ?
Fe2 N9 C19 C18 -177.72(14) . . . . ?
Fe2 N9 C19 C20 2.07(19) . . . . ?
Fe2 N10 N11 C21 -175.03(14) . . . . ?
Fe2 N10 C20 N12 176.27(11) . . . . ?
Fe2 N10 C20 C19 -5.6(2) . . . . ?
N2 C2 C3 C4 -0.8(3) . . . . ?
N2 C6 C7 N3 -6.1(2) . . . . ?
N2 C6 C7 N5 171.79(18) . . . . ?
N3 N4 C8 N5 0.0(2) . . . . ?
N3 N4 C8 C9 -177.69(17) . . . . ?
N4 N3 C7 N5 -1.2(2) . . . . ?
N4 N3 C7 C6 177.06(16) . . . . ?
N4 C8 C9 N7 158.00(19) . . . . ?
N4 C8 C9 C13 -20.3(3) . . . . ?
N5 C8 C9 N7 -19.3(3) . . . . ?
N5 C8 C9 C13 162.4(2) . . . . ?
N6 N5 C7 N3 -179.04(17) . . . . ?
N6 N5 C7 C6 2.9(3) . . . . ?
N6 N5 C8 N4 179.53(18) . . . . ?
N6 N5 C8 C9 -2.9(3) . . . . ?
N7 C9 C13 C12 0.0(3) . . . . ?
N7 C10 C11 C12 -1.1(4) . . . . ?
N9 C15 C16 C17 0.5(3) . . . . ?
N9 C19 C20 N10 2.4(2) . . . . ?
N9 C19 C20 N12 -179.93(17) . . . . ?
N10 N11 C21 N12 0.0(2) . . . . ?
N10 N11 C21 C22 -178.62(16) . . . . ?
N11 N10 C20 N12 -0.1(2) . . . . ?
N11 N10 C20 C19 178.01(16) . . . . ?
N11 C21 C22 N14 -175.44(17) . . . . ?
N11 C21 C22 C26 5.3(3) . . . . ?
N12 C21 C22 N14 6.2(3) . . . . ?
N12 C21 C22 C26 -173.04(18) . . . . ?
N13 N12 C20 N10 179.15(17) . . . . ?
N13 N12 C20 C19 1.3(3) . . . . ?
N13 N12 C21 N11 -179.05(18) . . . . ?
N13 N12 C21 C22 -0.5(3) . . . . ?
N14 C22 C26 C25 -2.5(3) . . . . ?
N14 C23 C24 C25 -1.9(4) . . . . ?
C2 N2 C6 C5 0.1(3) . . . . ?
C2 N2 C6 C7 179.62(16) . . . . ?
C2 C3 C4 C5 0.2(3) . . . . ?
C3 C4 C5 C6 0.5(3) . . . . ?
C4 C5 C6 N2 -0.7(3) . . . . ?
C4 C5 C6 C7 179.9(2) . . . . ?
C5 C6 C7 N3 173.44(19) . . . . ?
C5 C6 C7 N5 -8.7(3) . . . . ?
C6 N2 C2 C3 0.7(3) . . . . ?
C7 N3 N4 C8 0.8(2) . . . . ?
C7 N5 C8 N4 -0.7(2) . . . . ?
C7 N5 C8 C9 176.93(18) . . . . ?
C8 N5 C7 N3 1.2(2) . . . . ?
C8 N5 C7 C6 -176.90(19) . . . . ?
C8 C9 C13 C12 178.1(2) . . . . ?
C9 N7 C10 C11 1.1(3) . . . . ?
C10 N7 C9 C8 -178.72(19) . . . . ?
C10 N7 C9 C13 -0.5(3) . . . . ?
C10 C11 C12 C13 0.5(4) . . . . ?
C11 C12 C13 C9 0.0(4) . . . . ?
C15 N9 C19 C18 0.8(3) . . . . ?
C15 N9 C19 C20 -179.42(16) . . . . ?
C15 C16 C17 C18 0.1(3) . . . . ?
C16 C17 C18 C19 -0.3(3) . . . . ?
C17 C18 C19 N9 -0.2(3) . . . . ?
C17 C18 C19 C20 -179.94(19) . . . . ?
C18 C19 C20 N10 -177.80(18) . . . . ?
C18 C19 C20 N12 -0.2(3) . . . . ?
C19 N9 C15 C16 -1.0(3) . . . . ?
C20 N10 N11 C21 0.1(2) . . . . ?
C20 N12 C21 N11 0.0(2) . . . . ?
C20 N12 C21 C22 178.53(17) . . . . ?
C21 N12 C20 N10 0.1(2) . . . . ?
C21 N12 C20 C19 -177.79(18) . . . . ?
C21 C22 C26 C25 176.66(19) . . . . ?
C22 N14 C23 C24 0.6(3) . . . . ?
C23 N14 C22 C21 -177.54(18) . . . . ?
C23 N14 C22 C26 1.7(3) . . . . ?
C23 C24 C25 C26 1.0(3) . . . . ?
C24 C25 C26 C22 1.1(3) . . . . ?
